data_7102493
loop_
_publ_author_name
'Barthelet, K'
'Marrot, J'
'Ferey, G'
'Riou, D'

_publ_section_title
;
 VIII(OH)[O2C-C6H4-CO2].(HO2C-C6H4-CO2H)x(DMF)y(H2O)z(or MIL-68), a new
 vanadocarboxylate with a large pore hybrid topology: reticular
 synthesis with infinite inorganic building blocks?
;
_journal_issue 5
_journal_name_full 'Chemical communications (Cambridge, England)'
_journal_page_first 520
_journal_page_last 521
_journal_paper_doi 10.1039/b312589k
_journal_year 2004
_chemical_formula_sum 'C16 H8 O10 V2'
_chemical_formula_weight 462.10
_chemical_name_systematic
;
?
;
_space_group_IT_number 63
_symmetry_cell_setting orthorhombic
_symmetry_space_group_name_Hall '-C 2c 2'
_symmetry_space_group_name_H-M 'C m c m'
_atom_sites_solution_hydrogens geom
_atom_sites_solution_primary direct
_atom_sites_solution_secondary difmap
_audit_creation_method SHELXL-97
_cell_angle_alpha 90.00
_cell_angle_beta 90.00
_cell_angle_gamma 90.00
_cell_formula_units_Z 6
_cell_length_a 21.2105(18)
_cell_length_b 36.721(4)
_cell_length_c 6.8606(6)
_cell_measurement_temperature 293(2)
_cell_volume 5343.5(9)
_computing_cell_refinement 'Siemens XSCANS'
_computing_data_collection 'Siemens XSCANS'
_computing_data_reduction 'Siemens SHELXTL'
_computing_molecular_graphics 'Siemens SHELXTL'
_computing_publication_material 'Siemens SHELXTL'
_computing_structure_refinement 'SHELXL-97 (Sheldrick, 1997)'
_computing_structure_solution 'SHELXS-97 (Sheldrick, 1990)'
_diffrn_ambient_temperature 293(2)
_diffrn_measured_fraction_theta_full 0.974
_diffrn_measured_fraction_theta_max 0.974
_diffrn_measurement_method '\w scans'
_diffrn_radiation_monochromator graphite
_diffrn_radiation_source 'fine-focus sealed tube'
_diffrn_radiation_type MoK\a
_diffrn_radiation_wavelength 0.71073
_diffrn_reflns_av_R_equivalents 0.1131
_diffrn_reflns_av_sigmaI/netI 0.1474
_diffrn_reflns_limit_h_max 23
_diffrn_reflns_limit_h_min -19
_diffrn_reflns_limit_k_max 40
_diffrn_reflns_limit_k_min -38
_diffrn_reflns_limit_l_max 7
_diffrn_reflns_limit_l_min -7
_diffrn_reflns_number 7810
_diffrn_reflns_theta_full 23.27
_diffrn_reflns_theta_max 23.27
_diffrn_reflns_theta_min 1.11
_exptl_absorpt_coefficient_mu 0.552
_exptl_absorpt_correction_T_max 0.9945
_exptl_absorpt_correction_T_min 0.9783
_exptl_absorpt_correction_type multi-scan
_exptl_crystal_density_diffrn 0.862
_exptl_crystal_density_method 'not measured'
_exptl_crystal_F_000 1380
_exptl_crystal_size_max 0.04
_exptl_crystal_size_mid 0.02
_exptl_crystal_size_min 0.01
_refine_diff_density_max 1.227
_refine_diff_density_min -1.025
_refine_diff_density_rms 0.125
_refine_ls_extinction_method none
_refine_ls_goodness_of_fit_ref 0.948
_refine_ls_hydrogen_treatment mixed
_refine_ls_matrix_type full
_refine_ls_number_parameters 111
_refine_ls_number_reflns 2133
_refine_ls_number_restraints 0
_refine_ls_restrained_S_all 0.948
_refine_ls_R_factor_all 0.1662
_refine_ls_R_factor_gt 0.0975
_refine_ls_shift/su_max 0.000
_refine_ls_shift/su_mean 0.000
_refine_ls_structure_factor_coef Fsqd
_refine_ls_weighting_details 'calc w=1/[\s^2^(Fo^2^)+(0.1655P)^2^+0.0000P] where P=(Fo^2^+2Fc^2^)/3'
_refine_ls_weighting_scheme calc
_refine_ls_wR_factor_gt 0.2635
_refine_ls_wR_factor_ref 0.2867
_reflns_number_gt 969
_reflns_number_total 2133
_reflns_threshold_expression >2sigma(I)
_cod_data_source_file b312589k.txt
_cod_data_source_block 63fil
_cod_depositor_comments
;
The following automatic conversions were performed:
'_symmetry_cell_setting' value 'Orthorhombic' changed to 'orthorhombic'
according to '/home/saulius/struct/CIF-dictionaries/cif_core.dic'
dictionary named 'cif_core.dic' version 2.4.1 from 2010-06-29.

Automatic conversion script
Id: cif_fix_enum 1527 2010-12-29 10:47:43Z saulius 
;
_cod_original_sg_symbol_H-M Cmcm
_cod_database_code 7102493

loop_
_symmetry_equiv_pos_as_xyz
'x, y, z'
'-x, -y, z+1/2'
'-x, y, -z+1/2'
'x, -y, -z'
'x+1/2, y+1/2, z'
'-x+1/2, -y+1/2, z+1/2'
'-x+1/2, y+1/2, -z+1/2'
'x+1/2, -y+1/2, -z'
'-x, -y, -z'
'x, y, -z-1/2'
'x, -y, z-1/2'
'-x, y, z'
'-x+1/2, -y+1/2, -z'
'x+1/2, y+1/2, -z-1/2'
'x+1/2, -y+1/2, z-1/2'
'-x+1/2, y+1/2, z'

loop_
_atom_site_label
_atom_site_type_symbol
_atom_site_fract_x
_atom_site_fract_y
_atom_site_fract_z
_atom_site_U_iso_or_equiv
_atom_site_adp_type
_atom_site_occupancy
_atom_site_symmetry_multiplicity
_atom_site_calc_flag
_atom_site_refinement_flags
V1 V 0.0000 0.0000 0.5000 0.0398(3) Uani 1 4 d S
V2 V 0.2500 0.2500 0.5000 0.0429(2) Uani 1 2 d S
O1 O 0.33667(7) 0.23833(5) 0.5904(2) 0.0343(5) Uani 1 1 d .
O2 O 0.06257(9) 0.03720(4) 0.5841(2) 0.0477(6) Uani 1 1 d .
O3 O 0.22314(9) 0.20075(5) 0.5849(2) 0.0421(6) Uani 1 1 d .
O4 O 0.0000 0.01756(13) 0.2500 0.127(3) Uani 1 4 d S
O5 O 0.27004(16) 0.22866(9) 0.2500 0.0774(13) Uani 1 2 d S
C1 C 0.43577(16) 0.23267(9) 0.7500 0.0245(10) Uani 1 2 d S
C2 C 0.46885(12) 0.23184(8) 0.5786(4) 0.0470(9) Uani 1 1 d .
H2 H 0.4472 0.2313 0.4607 0.056 Uiso 1 1 calc R
C3 C 0.20721(18) 0.18816(11) 0.7500 0.0397(13) Uani 1 2 d S
C4 C 0.36013(17) 0.23763(9) 0.7500 0.0213(10) Uani 1 2 d S
C5 C 0.16879(14) 0.13181(7) 0.9208(4) 0.0441(9) Uani 1 1 d .
H5 H 0.1809 0.1425 1.0378 0.053 Uiso 1 1 calc R
C6 C 0.18335(19) 0.14837(9) 0.7500 0.0383(13) Uani 1 2 d S
C7 C 0.08027(19) 0.04964(9) 0.7500 0.0371(13) Uani 1 2 d S
C8 C 0.12093(19) 0.08481(9) 0.7500 0.0391(13) Uani 1 2 d S
C9 C 0.13690(14) 0.09988(7) 0.9233(4) 0.0498(10) Uani 1 1 d .
H9 H 0.1263 0.0886 1.0402 0.060 Uiso 1 1 calc R

loop_
_atom_site_aniso_label
_atom_site_aniso_U_11
_atom_site_aniso_U_22
_atom_site_aniso_U_33
_atom_site_aniso_U_23
_atom_site_aniso_U_13
_atom_site_aniso_U_12
V1 0.0472(5) 0.0145(4) 0.0576(6) -0.0066(5) 0.000 0.000
V2 0.0250(3) 0.0393(3) 0.0644(4) 0.0238(4) -0.0080(4) -0.0140(3)
O1 0.0191(8) 0.0625(10) 0.0215(9) 0.0085(9) -0.0142(8) -0.0021(9)
O2 0.0725(12) 0.0343(9) 0.0364(10) 0.0057(9) -0.0026(11) -0.0299(9)
O3 0.0508(10) 0.0396(9) 0.0359(11) 0.0135(9) -0.0095(10) -0.0172(9)
O4 0.303(8) 0.070(3) 0.009(2) 0.000 0.000 0.000
O5 0.078(2) 0.105(2) 0.0489(19) 0.000 0.000 -0.031(2)
C1 0.0147(18) 0.0406(19) 0.0181(18) 0.000 0.000 -0.0156(17)
C2 0.0242(13) 0.095(2) 0.0215(14) -0.0114(16) 0.0037(12) 0.0022(16)
C3 0.046(3) 0.057(2) 0.016(2) 0.000 0.000 -0.021(2)
C4 0.037(2) 0.0252(17) 0.0019(15) 0.000 0.000 -0.0133(17)
C5 0.067(2) 0.0372(14) 0.0281(15) -0.0009(14) -0.0043(16) -0.0227(15)
C6 0.038(2) 0.033(2) 0.043(2) 0.000 0.000 -0.008(2)
C7 0.048(3) 0.0238(18) 0.039(2) 0.000 0.000 0.0071(19)
C8 0.050(3) 0.0258(19) 0.041(2) 0.000 0.000 -0.010(2)
C9 0.068(2) 0.0488(16) 0.0320(16) -0.0043(14) -0.0100(16) -0.0292(15)

loop_
_atom_type_symbol
_atom_type_description
_atom_type_scat_dispersion_real
_atom_type_scat_dispersion_imag
_atom_type_scat_source
C C 0.0033 0.0016 'International Tables Vol C Tables 4.2.6.8 and 6.1.1.4'
H H 0.0000 0.0000 'International Tables Vol C Tables 4.2.6.8 and 6.1.1.4'
O O 0.0106 0.0060 'International Tables Vol C Tables 4.2.6.8 and 6.1.1.4'
V V 0.3005 0.5294 'International Tables Vol C Tables 4.2.6.8 and 6.1.1.4'

loop_
_geom_angle_atom_site_label_1
_geom_angle_atom_site_label_2
_geom_angle_atom_site_label_3
_geom_angle
_geom_angle_site_symmetry_1
_geom_angle_site_symmetry_3
O4 V1 O4 180.0(3) 9_556 .
O4 V1 O2 88.28(11) 9_556 .
O4 V1 O2 91.72(11) . .
O4 V1 O2 91.72(11) 9_556 9_556
O4 V1 O2 88.28(11) . 9_556
O2 V1 O2 180.00(11) . 9_556
O4 V1 O2 91.72(11) 9_556 4_556
O4 V1 O2 88.28(11) . 4_556
O2 V1 O2 96.34(11) . 4_556
O2 V1 O2 83.66(11) 9_556 4_556
O4 V1 O2 88.28(11) 9_556 12
O4 V1 O2 91.72(11) . 12
O2 V1 O2 83.66(11) . 12
O2 V1 O2 96.34(11) 9_556 12
O2 V1 O2 180.00(11) 4_556 12
O5 V2 O5 180.00(18) 13_556 .
O5 V2 O3 87.38(11) 13_556 13_556
O5 V2 O3 92.62(11) . 13_556
O5 V2 O3 92.62(11) 13_556 .
O5 V2 O3 87.38(11) . .
O3 V2 O3 180.00(4) 13_556 .
O5 V2 O1 89.20(11) 13_556 13_556
O5 V2 O1 90.80(11) . 13_556
O3 V2 O1 88.70(7) 13_556 13_556
O3 V2 O1 91.30(7) . 13_556
O5 V2 O1 90.80(11) 13_556 .
O5 V2 O1 89.20(11) . .
O3 V2 O1 91.30(7) 13_556 .
O3 V2 O1 88.70(7) . .
O1 V2 O1 180.00(10) 13_556 .
C4 O1 V2 132.18(19) . .
C7 O2 V1 134.19(19) . .
C3 O3 V2 132.1(2) . .
V1 O4 V1 138.8(3) 2_554 .
V2 O5 V2 125.08(18) . 6_554
C2 C1 C2 118.3(3) 10_557 .
C2 C1 C4 120.76(16) 10_557 .
C2 C1 C4 120.76(16) . .
C2 C2 C1 120.81(16) 12_655 .
C2 C2 H2 119.6 12_655 .
C1 C2 H2 119.6 . .
O3 C3 O3 126.4(4) . 10_557
O3 C3 C6 115.55(18) . .
O3 C3 C6 115.55(18) 10_557 .
O1 C4 O1 131.1(3) . 10_557
O1 C4 C1 114.42(17) . .
O1 C4 C1 114.42(17) 10_557 .
C9 C5 C6 120.9(3) . .
C9 C5 H5 119.6 . .
C6 C5 H5 119.6 . .
C5 C6 C5 119.6(3) 10_557 .
C5 C6 C3 119.88(17) 10_557 .
C5 C6 C3 119.88(17) . .
O2 C7 O2 125.1(3) . 10_557
O2 C7 C8 117.31(16) . .
O2 C7 C8 117.31(16) 10_557 .
C9 C8 C9 122.7(4) . 10_557
C9 C8 C7 118.60(18) . .
C9 C8 C7 118.60(18) 10_557 .
C5 C9 C8 117.9(3) . .
C5 C9 H9 121.0 . .
C8 C9 H9 121.0 . .

loop_
_geom_bond_atom_site_label_1
_geom_bond_atom_site_label_2
_geom_bond_distance
_geom_bond_site_symmetry_2
V1 O4 1.8323(17) 9_556
V1 O4 1.8323(17) .
V1 O2 1.9900(18) .
V1 O2 1.9900(18) 9_556
V1 O2 1.9900(18) 4_556
V1 O2 1.9900(18) 12
V2 O5 1.9329(16) 13_556
V2 O5 1.9329(16) .
V2 O3 1.9837(17) 13_556
V2 O3 1.9837(17) .
V2 O1 1.9868(16) 13_556
V2 O1 1.9868(16) .
O1 C4 1.203(2) .
O2 C7 1.282(2) .
O3 C3 1.269(2) .
O4 V1 1.8323(17) 2_554
O5 V2 1.9329(16) 6_554
C1 C2 1.370(3) 10_557
C1 C2 1.370(3) .
C1 C4 1.615(5) .
C2 C2 1.321(5) 12_655
C2 H2 0.9300 .
C3 O3 1.269(2) 10_557
C3 C6 1.546(5) .
C4 O1 1.203(2) 10_557
C5 C9 1.354(4) .
C5 C6 1.356(3) .
C5 H5 0.9300 .
C6 C5 1.356(3) 10_557
C7 O2 1.282(2) 10_557
C7 C8 1.553(5) .
C8 C9 1.354(3) .
C8 C9 1.354(3) 10_557
C9 H9 0.9300 .
